data_4060129
loop_
_publ_author_name
'Rainer Vollmerhaus'
'Robert Tomaszewski'
'Pengcheng Shao'
'Nicholas J. Taylor'
'Kevin J. Wiacek'
'Stewart P. Lewis'
'Abdulaziz Al-Humydi'
'Scott Collins'

_journal_name_full Organometallics
_journal_paper_doi 10.1021/om0492350
_journal_year 2005
_chemical_formula_sum 'C20 H36 Cl4 N3 P Si2 Zr'
_chemical_formula_weight 638.69
_space_group_IT_number 14
_symmetry_cell_setting monoclinic
_symmetry_space_group_name_Hall '-P 2yn'
_symmetry_space_group_name_H-M 'P 1 21/n 1'
_atom_sites_solution_hydrogens geom
_atom_sites_solution_primary 'Patterson and Fourier'
_atom_sites_solution_secondary difmap
_cell_angle_alpha 90.00
_cell_angle_beta 90.541(7)
_cell_angle_gamma 90.00
_cell_formula_units_Z 4
_cell_length_a 9.1834(9)
_cell_length_b 16.5692(13)
_cell_length_c 20.1712(19)
_cell_measurement_reflns_used 25
_cell_measurement_temperature 160(2)
_cell_measurement_theta_max 15.69
_cell_measurement_theta_min 10.93
_cell_volume 3069.1(5)
_diffrn_ambient_temperature 160(2)
_diffrn_detector_area_resol_mean ?
_diffrn_measurement_device_type 'Bruker P4'
_diffrn_measurement_method Omega
_diffrn_radiation_monochromator graphite
_diffrn_radiation_source 'fine-focus sealed tube'
_diffrn_radiation_type MoK\a
_diffrn_radiation_wavelength 0.71073
_diffrn_reflns_av_R_equivalents 0.0123
_diffrn_reflns_av_sigmaI/netI 0.0231
_diffrn_reflns_limit_h_max 10
_diffrn_reflns_limit_h_min 0
_diffrn_reflns_limit_k_max 19
_diffrn_reflns_limit_k_min 0
_diffrn_reflns_limit_l_max 23
_diffrn_reflns_limit_l_min -23
_diffrn_reflns_number 5752
_diffrn_reflns_theta_max 25.00
_diffrn_reflns_theta_min 2.36
_diffrn_standards_decay_% +/-2%
_diffrn_standards_interval_count 100
_diffrn_standards_interval_time ?
_diffrn_standards_number 3
_exptl_absorpt_coefficient_mu 0.850
_exptl_absorpt_correction_T_max 0.846
_exptl_absorpt_correction_T_min 0.741
_exptl_absorpt_correction_type integration
_exptl_absorpt_process_details 'Face-indexed analytical'
_exptl_crystal_colour Colourless
_exptl_crystal_density_diffrn 1.382
_exptl_crystal_density_meas ?
_exptl_crystal_density_method 'not measured'
_exptl_crystal_description Prism
_exptl_crystal_F_000 1312
_exptl_crystal_size_max 0.56
_exptl_crystal_size_mid 0.36
_exptl_crystal_size_min 0.21
_refine_ls_extinction_coef 0.00119(7)
_refine_ls_extinction_expression Fc^*^=kFc[1+0.001xFc^2^\l^3^/sin(2\q)]^-1/4^
_refine_ls_extinction_method SHELXL
_refine_ls_goodness_of_fit_ref 1.823
_refine_ls_hydrogen_treatment mixed
_refine_ls_matrix_type full
_refine_ls_number_parameters 289
_refine_ls_number_reflns 5394
_refine_ls_number_restraints 0
_refine_ls_restrained_S_all 1.823
_refine_ls_R_factor_all 0.0251
_refine_ls_R_factor_gt 0.0214
_refine_ls_shift/su_max 0.003
_refine_ls_shift/su_mean 0.000
_refine_ls_structure_factor_coef Fsqd
_refine_ls_weighting_details 'calc w=1/[\s^2^(Fo^2^)+(0.0000P)^2^+0.0000P] where P=(Fo^2^+2Fc^2^)/3'
_refine_ls_weighting_scheme calc
_refine_ls_wR_factor_gt 0.0497
_refine_ls_wR_factor_ref 0.0500
_reflns_number_gt 4829
_reflns_number_total 5394
_reflns_threshold_expression >2sigma(I)
_cod_depositor_comments
;
The following automatic conversions were performed:
'_symmetry_cell_setting' value 'Monoclinic' changed to 'monoclinic'
according to '/home/saulius/struct/CIF-dictionaries/cif_core.dic'
dictionary named 'cif_core.dic' version 2.4.1 from
2010-06-29.

'_exptl_absorpt_correction_type' value 'Integration' changed
to 'integration' according to
'/home/saulius/struct/CIF-dictionaries/cif_core.dic' dictionary named
'cif_core.dic' version 2.4.1 from 2010-06-29.

Automatic conversion script
Id: cif_fix_enum 1527 2010-12-29 10:47:43Z saulius 
;
_cod_original_sg_symbol_H-M P2(1)/n
_cod_database_code 4060129

loop_
_symmetry_equiv_pos_as_xyz
'x, y, z'
'-x+1/2, y+1/2, -z+1/2'
'-x, -y, -z'
'x-1/2, -y-1/2, z-1/2'

loop_
_atom_site_label
_atom_site_type_symbol
_atom_site_fract_x
_atom_site_fract_y
_atom_site_fract_z
_atom_site_U_iso_or_equiv
_atom_site_adp_type
_atom_site_occupancy
_atom_site_symmetry_multiplicity
_atom_site_calc_flag
_atom_site_refinement_flags
_atom_site_disorder_assembly
_atom_site_disorder_group
Zr1 Zr 0.348000(19) 0.171591(10) 0.077119(8) 0.01716(6) Uani 1 1 d . . .
Cl1 Cl 0.15282(5) 0.09101(3) 0.13020(2) 0.02741(11) Uani 1 1 d . . .
Cl2 Cl 0.22211(5) 0.13624(3) -0.02815(2) 0.02737(11) Uani 1 1 d . . .
Cl3 Cl 0.50247(5) 0.04883(3) 0.09045(2) 0.02551(11) Uani 1 1 d . . .
Cl4 Cl 0.54996(5) 0.22777(3) 0.01082(2) 0.02584(11) Uani 1 1 d . . .
P1 P 0.31495(5) 0.30148(3) 0.16624(2) 0.01701(10) Uani 1 1 d . . .
Si1 Si 0.54478(6) 0.19461(3) 0.23269(3) 0.02248(12) Uani 1 1 d . . .
Si2 Si 0.14332(6) 0.35386(3) 0.04234(3) 0.02540(13) Uani 1 1 d . . .
N1 N 0.41474(16) 0.22134(9) 0.17251(7) 0.0176(3) Uani 1 1 d . . .
N2 N 0.24775(16) 0.28919(9) 0.09237(7) 0.0182(3) Uani 1 1 d . . .
C1 C 0.4229(2) 0.39229(11) 0.17193(9) 0.0211(4) Uani 1 1 d . . .
C2 C 0.4118(2) 0.45061(11) 0.22123(9) 0.0273(4) Uani 1 1 d . . .
H2 H 0.3428 0.4449 0.2543 0.033 Uiso 1 1 calc R . .
C3 C 0.5032(3) 0.51716(12) 0.22128(10) 0.0357(5) Uani 1 1 d . . .
H3 H 0.4949 0.5560 0.2543 0.043 Uiso 1 1 calc R . .
C4 C 0.6059(3) 0.52610(13) 0.17279(11) 0.0400(6) Uani 1 1 d . . .
H4 H 0.6661 0.5712 0.1727 0.048 Uiso 1 1 calc R . .
C5 C 0.6198(3) 0.46787(13) 0.12404(12) 0.0469(7) Uani 1 1 d . . .
H5 H 0.6903 0.4735 0.0916 0.056 Uiso 1 1 calc R . .
C6 C 0.5292(2) 0.40146(13) 0.12358(11) 0.0364(5) Uani 1 1 d . . .
H6 H 0.5390 0.3625 0.0907 0.044 Uiso 1 1 calc R . .
C7 C 0.1770(2) 0.30473(11) 0.22972(9) 0.0202(4) Uani 1 1 d . . .
C8 C 0.1601(2) 0.23839(12) 0.27139(9) 0.0260(4) Uani 1 1 d . . .
H8 H 0.2193 0.1933 0.2663 0.031 Uiso 1 1 calc R . .
C9 C 0.0551(2) 0.23927(13) 0.32060(10) 0.0317(5) Uani 1 1 d . . .
H9 H 0.0454 0.1951 0.3487 0.038 Uiso 1 1 calc R . .
C10 C -0.0342(2) 0.30494(13) 0.32799(10) 0.0337(5) Uani 1 1 d . . .
H10 H -0.1034 0.3055 0.3614 0.040 Uiso 1 1 calc R . .
C11 C -0.0215(2) 0.37021(13) 0.28580(11) 0.0359(5) Uani 1 1 d . . .
H11 H -0.0839 0.4141 0.2900 0.043 Uiso 1 1 calc R . .
C12 C 0.0838(2) 0.37028(12) 0.23743(10) 0.0305(5) Uani 1 1 d . . .
H12 H 0.0927 0.4147 0.2096 0.037 Uiso 1 1 calc R . .
C13 C 0.5522(2) 0.27137(13) 0.30033(10) 0.0373(5) Uani 1 1 d . . .
H13X H 0.4571 0.2776 0.3190 0.056 Uiso 1 1 calc R . .
H13Y H 0.5840 0.3221 0.2826 0.056 Uiso 1 1 calc R . .
H13Z H 0.6193 0.2539 0.3342 0.056 Uiso 1 1 calc R . .
C14 C 0.7266(2) 0.18799(14) 0.19355(11) 0.0356(5) Uani 1 1 d . . .
H14X H 0.8003 0.1829 0.2274 0.053 Uiso 1 1 calc R . .
H14Y H 0.7441 0.2359 0.1681 0.053 Uiso 1 1 calc R . .
H14Z H 0.7296 0.1417 0.1649 0.053 Uiso 1 1 calc R . .
C15 C 0.4917(2) 0.09546(12) 0.26918(10) 0.0364(5) Uani 1 1 d . . .
H15X H 0.4666 0.0585 0.2342 0.055 Uiso 1 1 calc R . .
H15Y H 0.4093 0.1028 0.2975 0.055 Uiso 1 1 calc R . .
H15Z H 0.5717 0.0741 0.2946 0.055 Uiso 1 1 calc R . .
C16 C 0.1548(3) 0.46139(13) 0.06957(12) 0.0577(8) Uani 1 1 d . . .
H16X H 0.1099 0.4954 0.0367 0.086 Uiso 1 1 calc R . .
H16Y H 0.2551 0.4764 0.0751 0.086 Uiso 1 1 calc R . .
H16Z H 0.1052 0.4677 0.1109 0.086 Uiso 1 1 calc R . .
C17 C -0.0469(3) 0.31839(19) 0.0416(2) 0.0995(15) Uani 1 1 d . . .
H17X H -0.0877 0.3251 0.0849 0.149 Uiso 1 1 calc R . .
H17Y H -0.0497 0.2624 0.0295 0.149 Uiso 1 1 calc R . .
H17Z H -0.1025 0.3492 0.0100 0.149 Uiso 1 1 calc R . .
C18 C 0.2166(3) 0.35235(14) -0.04270(11) 0.0589(8) Uani 1 1 d . . .
H18X H 0.1629 0.3896 -0.0699 0.088 Uiso 1 1 calc R . .
H18Y H 0.2074 0.2990 -0.0608 0.088 Uiso 1 1 calc R . .
H18Z H 0.3174 0.3676 -0.0415 0.088 Uiso 1 1 calc R . .
N3 N 0.75469(18) 0.06824(10) -0.02683(8) 0.0305(4) Uani 1 1 d . . .
H3X H 0.6642 0.0827 -0.0149 0.037 Uiso 1 1 calc R . .
H3Y H 0.7523 0.0156 -0.0377 0.037 Uiso 1 1 calc R . .
C19 C 0.7965(3) 0.11539(14) -0.08571(11) 0.0404(6) Uani 1 1 d . . .
H19X H 0.8922 0.0996 -0.0994 0.061 Uiso 1 1 calc R . .
H19Y H 0.7964 0.1718 -0.0750 0.061 Uiso 1 1 calc R . .
H19Z H 0.7282 0.1054 -0.1211 0.061 Uiso 1 1 calc R . .
C20 C 0.8538(2) 0.07903(13) 0.03046(10) 0.0322(5) Uani 1 1 d . . .
H20X H 0.8303 0.0404 0.0642 0.048 Uiso 1 1 calc R . .
H20Y H 0.8431 0.1326 0.0478 0.048 Uiso 1 1 calc R . .
H20Z H 0.9525 0.0710 0.0167 0.048 Uiso 1 1 calc R . .

loop_
_atom_site_aniso_label
_atom_site_aniso_U_11
_atom_site_aniso_U_22
_atom_site_aniso_U_33
_atom_site_aniso_U_23
_atom_site_aniso_U_13
_atom_site_aniso_U_12
Zr1 0.01941(10) 0.01658(10) 0.01551(9) -0.00221(7) 0.00111(7) -0.00028(7)
Cl1 0.0275(3) 0.0317(3) 0.0231(2) 0.0009(2) 0.0049(2) -0.0085(2)
Cl2 0.0316(3) 0.0329(3) 0.0176(2) -0.00241(19) -0.0016(2) -0.0087(2)
Cl3 0.0245(3) 0.0205(2) 0.0315(3) -0.0008(2) -0.0003(2) 0.00351(19)
Cl4 0.0258(3) 0.0250(2) 0.0269(2) -0.00284(19) 0.0088(2) -0.0027(2)
P1 0.0209(2) 0.0157(2) 0.0145(2) -0.00075(18) 0.00217(19) 0.00039(19)
Si1 0.0249(3) 0.0238(3) 0.0187(3) 0.0007(2) -0.0037(2) 0.0018(2)
Si2 0.0296(3) 0.0216(3) 0.0249(3) 0.0056(2) -0.0051(2) 0.0016(2)
N1 0.0201(8) 0.0166(7) 0.0161(7) -0.0005(6) 0.0001(6) 0.0011(6)
N2 0.0221(8) 0.0178(8) 0.0148(7) 0.0003(6) 0.0008(6) 0.0025(7)
C1 0.0245(10) 0.0182(9) 0.0208(9) -0.0003(8) 0.0014(8) -0.0002(8)
C2 0.0344(12) 0.0262(10) 0.0214(10) -0.0036(8) 0.0071(9) -0.0043(9)
C3 0.0491(14) 0.0271(11) 0.0312(12) -0.0124(9) 0.0106(10) -0.0083(10)
C4 0.0449(14) 0.0300(12) 0.0453(14) -0.0102(10) 0.0126(11) -0.0175(11)
C5 0.0508(15) 0.0380(13) 0.0525(15) -0.0157(11) 0.0307(12) -0.0182(12)
C6 0.0455(14) 0.0283(11) 0.0357(12) -0.0132(10) 0.0187(10) -0.0103(10)
C7 0.0216(10) 0.0236(10) 0.0155(9) -0.0041(7) 0.0015(7) -0.0022(8)
C8 0.0289(11) 0.0249(10) 0.0244(10) -0.0010(8) 0.0037(9) -0.0008(9)
C9 0.0354(12) 0.0356(12) 0.0242(11) 0.0032(9) 0.0068(9) -0.0103(10)
C10 0.0267(11) 0.0476(13) 0.0271(11) -0.0115(10) 0.0108(9) -0.0087(10)
C11 0.0298(12) 0.0384(13) 0.0399(13) -0.0094(10) 0.0107(10) 0.0068(10)
C12 0.0339(12) 0.0273(11) 0.0304(11) -0.0002(9) 0.0061(9) 0.0042(9)
C13 0.0429(14) 0.0418(13) 0.0271(11) -0.0065(10) -0.0133(10) 0.0064(11)
C14 0.0257(11) 0.0456(14) 0.0354(12) -0.0027(10) -0.0037(9) 0.0026(10)
C15 0.0430(13) 0.0314(12) 0.0346(12) 0.0098(10) -0.0069(10) 0.0034(10)
C16 0.107(2) 0.0272(12) 0.0385(14) -0.0015(10) -0.0187(15) 0.0268(14)
C17 0.0327(16) 0.086(2) 0.180(4) 0.080(3) -0.031(2) -0.0095(16)
C18 0.115(3) 0.0393(14) 0.0219(12) 0.0079(10) -0.0038(14) 0.0217(16)
N3 0.0241(9) 0.0327(10) 0.0346(10) -0.0065(8) 0.0011(8) -0.0037(8)
C19 0.0448(14) 0.0445(14) 0.0321(12) 0.0009(10) 0.0051(10) 0.0083(11)
C20 0.0255(11) 0.0348(12) 0.0362(12) -0.0011(9) -0.0012(9) -0.0024(9)
